data_7212006
loop_
_publ_author_name
'Lemmerer, Andreas'
'Billing, David G.'

_publ_section_title
;
 Effect of heteroatoms in the inorganic--organic layered perovskite-type
 hybrids [(ZCnH2nNH3)2PbI4], n = 2, 3, 4, 5, 6; Z = OH, Br and I; and
 [(H3NC2H4S2C2H4NH3)PbI4]
;
_journal_issue 4
_journal_name_full CrystEngComm
_journal_page_first 1290
_journal_paper_doi 10.1039/b917824d
_journal_volume 12
_journal_year 2010
_chemical_formula_moiety '2(C5 H13 I N), I4 Pb'
_chemical_formula_sum 'C10 H26 I6 N2 Pb'
_chemical_formula_weight 1142.92
_chemical_name_common bis(5-iodopentylammonium)tetraiodoplumbate(ii)
_chemical_name_systematic
;
bis(5-iodopentylammonium)tetraiodoplumbate(II)
;
_space_group_IT_number 14
_symmetry_cell_setting monoclinic
_symmetry_space_group_name_Hall '-P 2ybc'
_symmetry_space_group_name_H-M 'P 1 21/c 1'
_atom_sites_solution_hydrogens geom
_atom_sites_solution_primary direct
_atom_sites_solution_secondary difmap
_audit_conform_dict_location ftp://ftp.iucr.org/pub/cif_core.dic
_audit_conform_dict_name cif_core.dic
_audit_conform_dict_version 2.3
_audit_creation_date 2006-11-23T15:00:52-00:00
_audit_creation_method 'WinGX routine CIF_UPDATE'
_cell_angle_alpha 90
_cell_angle_beta 90.071(4)
_cell_angle_gamma 90
_cell_formula_units_Z 2
_cell_length_a 16.2583(11)
_cell_length_b 8.9028(5)
_cell_length_c 8.6261(6)
_cell_measurement_reflns_used 4605
_cell_measurement_temperature 173(2)
_cell_measurement_theta_max 28.23
_cell_measurement_theta_min 2.51
_cell_volume 1248.58(14)
_computing_cell_refinement 'Bruker SAINT+ (Bruker, 1999)'
_computing_data_collection 'Bruker SMART-NT (Bruker, 1998)'
_computing_data_reduction 'Bruker SAINT+ (Bruker, 1999)'
_computing_molecular_graphics
;
Ortep-3 for Windows (Farrugia, 1997) and DIAMOND (Brandenburg, 1999)
;
_computing_publication_material
;
WinGX publication routines (Farrugia, 1999) and PLATON (Spek, 2002)
;
_computing_structure_refinement 'SHELXL-97 (Sheldrick, 1997)'
_computing_structure_solution 'SHELXS-97 (Sheldrick, 1997)'
_diffrn_ambient_temperature 173(2)
_diffrn_measured_fraction_theta_full 0.999
_diffrn_measured_fraction_theta_max 0.999
_diffrn_measurement_device_type 'CCD area detector'
_diffrn_measurement_method 'phi and omega scans'
_diffrn_radiation_monochromator graphite
_diffrn_radiation_type MoK\a
_diffrn_radiation_wavelength 0.71073
_diffrn_reflns_av_R_equivalents 0.0707
_diffrn_reflns_av_unetI/netI 0.0555
_diffrn_reflns_limit_h_max 21
_diffrn_reflns_limit_h_min -21
_diffrn_reflns_limit_k_max 11
_diffrn_reflns_limit_k_min -11
_diffrn_reflns_limit_l_max 10
_diffrn_reflns_limit_l_min -11
_diffrn_reflns_number 12289
_diffrn_reflns_theta_full 28
_diffrn_reflns_theta_max 28
_diffrn_reflns_theta_min 1.25
_exptl_absorpt_coefficient_mu 14.168
_exptl_absorpt_correction_T_max 0.7934
_exptl_absorpt_correction_T_min 0.1541
_exptl_absorpt_correction_type integration
_exptl_absorpt_process_details 'Bruker XPREP (Bruker, 1999)'
_exptl_crystal_colour orange
_exptl_crystal_density_diffrn 3.04
_exptl_crystal_density_meas 0
_exptl_crystal_density_method 'not measured'
_exptl_crystal_description plate
_exptl_crystal_F_000 1000
_exptl_crystal_size_max 0.2
_exptl_crystal_size_mid 0.14
_exptl_crystal_size_min 0.016
_refine_diff_density_max 1.325
_refine_diff_density_min -3.521
_refine_diff_density_rms 0.394
_refine_ls_extinction_method none
_refine_ls_goodness_of_fit_ref 1.035
_refine_ls_hydrogen_treatment constr
_refine_ls_matrix_type full
_refine_ls_number_parameters 89
_refine_ls_number_reflns 3017
_refine_ls_number_restraints 39
_refine_ls_restrained_S_all 1.029
_refine_ls_R_factor_all 0.0413
_refine_ls_R_factor_gt 0.0359
_refine_ls_shift/su_max 0.001
_refine_ls_shift/su_mean 0
_refine_ls_structure_factor_coef Fsqd
_refine_ls_weighting_details 'calc w=1/[\s^2^(Fo^2^)+(0.0582P)^2^+0.0000P] where P=(Fo^2^+2Fc^2^)/3'
_refine_ls_weighting_scheme calc
_refine_ls_wR_factor_gt 0.087
_refine_ls_wR_factor_ref 0.1002
_reflns_number_gt 2751
_reflns_number_total 3017
_reflns_threshold_expression >2sigma(I)
_cod_data_source_file b917824d.txt
_cod_data_source_block 6
_cod_depositor_comments
;
The following automatic conversions were performed:

'_symmetry_cell_setting' value 'Monoclinic' changed to 'monoclinic'
according to /home/saulius/struct/CIF-dictionaries/cif_core.dic
dictionary named 'cif_core.dic' version 2.4.2 from 2011-04-26.

Automatic conversion script
Id: cif_fix_values 1891 2012-01-12 08:04:46Z andrius 
;
_cod_original_sg_symbol_H-M P2(1)/c
_cod_database_code 7212006

loop_
_symmetry_equiv_pos_as_xyz
'x, y, z'
'-x, y+1/2, -z+1/2'
'-x, -y, -z'
'x, -y-1/2, z-1/2'

loop_
_atom_site_label
_atom_site_type_symbol
_atom_site_fract_x
_atom_site_fract_y
_atom_site_fract_z
_atom_site_U_iso_or_equiv
_atom_site_adp_type
_atom_site_occupancy
_atom_site_symmetry_multiplicity
_atom_site_calc_flag
_atom_site_refinement_flags
C1 C 0.1997(7) 1.0432(14) 0.5258(15) 0.032(2) Uani 1 1 d U
H1D H 0.1712 1.0489 0.627 0.038 Uiso 1 1 calc R
H1E H 0.1933 1.1415 0.4736 0.038 Uiso 1 1 calc R
C2 C 0.2888(8) 1.0130(13) 0.5522(17) 0.033(2) Uani 1 1 d U
H2A H 0.3169 1.0089 0.4506 0.04 Uiso 1 1 calc R
H2B H 0.2947 0.9132 0.6017 0.04 Uiso 1 1 calc R
C3 C 0.3312(7) 1.1291(13) 0.6527(16) 0.031(2) Uani 1 1 d U
H3A H 0.2998 1.142 0.7501 0.037 Uiso 1 1 calc R
H3B H 0.3318 1.2267 0.5979 0.037 Uiso 1 1 calc R
C4 C 0.4190(8) 1.0832(14) 0.6913(17) 0.034(3) Uani 1 1 d U
H4A H 0.4187 0.9813 0.7372 0.041 Uiso 1 1 calc R
H4B H 0.4516 1.0791 0.5945 0.041 Uiso 1 1 calc R
C5 C 0.4594(8) 1.1900(14) 0.802(2) 0.038(3) Uani 1 1 d U
H5A H 0.4259 1.1957 0.8981 0.046 Uiso 1 1 calc R
H5B H 0.4605 1.2914 0.7555 0.046 Uiso 1 1 calc R
N1 N 0.1606(7) 0.9252(11) 0.4299(13) 0.034(2) Uani 1 1 d U
H1A H 0.106 0.9455 0.4193 0.051 Uiso 1 1 calc R
H1B H 0.1671 0.8344 0.4767 0.051 Uiso 1 1 calc R
H1C H 0.1846 0.9233 0.3347 0.051 Uiso 1 1 calc R
I1 I 0.19612(5) 0.96908(8) 0.01775(10) 0.02803(18) Uani 1 1 d .
I2 I -0.00337(5) 0.80542(7) -0.30808(8) 0.02812(17) Uani 1 1 d .
Pb1 Pb 0 1 0 0.01753(12) Uani 1 2 d S
I3 I 0.58244(5) 1.12630(9) 0.86322(12) 0.0360(2) Uani 1 1 d .

loop_
_atom_site_aniso_label
_atom_site_aniso_U_11
_atom_site_aniso_U_22
_atom_site_aniso_U_33
_atom_site_aniso_U_23
_atom_site_aniso_U_13
_atom_site_aniso_U_12
C1 0.028(4) 0.040(5) 0.027(6) -0.003(5) -0.004(5) 0.003(4)
C2 0.029(5) 0.035(5) 0.035(6) -0.002(4) -0.004(5) 0.006(4)
C3 0.027(4) 0.031(5) 0.036(6) 0.004(4) -0.001(4) -0.005(4)
C4 0.034(5) 0.032(5) 0.036(6) -0.005(5) -0.008(5) 0.003(4)
C5 0.029(6) 0.026(5) 0.059(8) -0.009(5) -0.011(6) 0.001(5)
N1 0.036(5) 0.030(5) 0.036(6) 0.002(4) -0.002(4) -0.003(4)
I1 0.0189(3) 0.0303(3) 0.0350(5) 0.0013(3) -0.0004(4) -0.0023(2)
I2 0.0376(4) 0.0217(3) 0.0251(3) -0.0092(3) -0.0021(5) 0.0053(3)
Pb1 0.0185(2) 0.0142(2) 0.0198(3) -0.00026(19) -0.0004(4) 0.00040(18)
I3 0.0249(4) 0.0289(4) 0.0541(5) 0.0026(3) -0.0074(4) -0.0024(3)

loop_
_atom_type_symbol
_atom_type_description
_atom_type_scat_dispersion_real
_atom_type_scat_dispersion_imag
_atom_type_scat_source
C C 0.0033 0.0016 'International Tables Vol C Tables 4.2.6.8 and 6.1.1.4'
H H 0 0 'International Tables Vol C Tables 4.2.6.8 and 6.1.1.4'
N N 0.0061 0.0033 'International Tables Vol C Tables 4.2.6.8 and 6.1.1.4'
I I -0.4742 1.8119 'International Tables Vol C Tables 4.2.6.8 and 6.1.1.4'
Pb Pb -3.3944 10.1111 'International Tables Vol C Tables 4.2.6.8 and 6.1.1.4'

loop_
_exptl_crystal_face_index_h
_exptl_crystal_face_index_k
_exptl_crystal_face_index_l
_exptl_crystal_face_perp_dist
1 0 0 0.008
-1 0 0 0.008
0 1 0 0.07
0 -1 0 0.07
0 0 -1 0.1
0 0 1 0.1

loop_
_geom_angle_atom_site_label_1
_geom_angle_atom_site_label_2
_geom_angle_atom_site_label_3
_geom_angle
_geom_angle_site_symmetry_1
_geom_angle_site_symmetry_3
N1 C1 C2 112.0(10) . .
N1 C1 H1D 109.2 . .
C2 C1 H1D 109.2 . .
N1 C1 H1E 109.2 . .
C2 C1 H1E 109.2 . .
H1D C1 H1E 107.9 . .
C1 C2 C3 114.0(10) . .
C1 C2 H2A 108.8 . .
C3 C2 H2A 108.8 . .
C1 C2 H2B 108.8 . .
C3 C2 H2B 108.8 . .
H2A C2 H2B 107.7 . .
C2 C3 C4 111.6(11) . .
C2 C3 H3A 109.3 . .
C4 C3 H3A 109.3 . .
C2 C3 H3B 109.3 . .
C4 C3 H3B 109.3 . .
H3A C3 H3B 108 . .
C5 C4 C3 112.3(11) . .
C5 C4 H4A 109.1 . .
C3 C4 H4A 109.1 . .
C5 C4 H4B 109.1 . .
C3 C4 H4B 109.1 . .
H4A C4 H4B 107.9 . .
C4 C5 I3 113.3(9) . .
C4 C5 H5A 108.9 . .
I3 C5 H5A 108.9 . .
C4 C5 H5B 108.9 . .
I3 C5 H5B 108.9 . .
H5A C5 H5B 107.7 . .
C1 N1 H1A 109.5 . .
C1 N1 H1B 109.5 . .
H1A N1 H1B 109.5 . .
C1 N1 H1C 109.5 . .
H1A N1 H1C 109.5 . .
H1B N1 H1C 109.5 . .
Pb1 I2 Pb1 154.36(3) . 2_544
I2 Pb1 I2 180.000(14) . 3_575
I2 Pb1 I2 88.221(7) . 4_576
I2 Pb1 I2 91.779(7) 3_575 4_576
I2 Pb1 I2 91.779(7) . 2_554
I2 Pb1 I2 88.221(7) 3_575 2_554
I2 Pb1 I2 180.00(2) 4_576 2_554
I2 Pb1 I1 89.47(2) . 3_575
I2 Pb1 I1 90.53(2) 3_575 3_575
I2 Pb1 I1 94.62(2) 4_576 3_575
I2 Pb1 I1 85.38(2) 2_554 3_575
I2 Pb1 I1 90.53(2) . .
I2 Pb1 I1 89.47(2) 3_575 .
I2 Pb1 I1 85.38(2) 4_576 .
I2 Pb1 I1 94.62(2) 2_554 .
I1 Pb1 I1 180 3_575 .

loop_
_geom_bond_atom_site_label_1
_geom_bond_atom_site_label_2
_geom_bond_distance
_geom_bond_site_symmetry_2
C1 N1 1.480(16) .
C1 C2 1.491(17) .
C1 H1D 0.99 .
C1 H1E 0.99 .
C2 C3 1.514(17) .
C2 H2A 0.99 .
C2 H2B 0.99 .
C3 C4 1.522(17) .
C3 H3A 0.99 .
C3 H3B 0.99 .
C4 C5 1.501(18) .
C4 H4A 0.99 .
C4 H4B 0.99 .
C5 I3 2.144(12) .
C5 H5A 0.99 .
C5 H5B 0.99 .
N1 H1A 0.91 .
N1 H1B 0.91 .
N1 H1C 0.91 .
I1 Pb1 3.2038(8) .
I2 Pb1 3.1727(7) .
I2 Pb1 3.1839(6) 2_544
Pb1 I2 3.1727(7) 3_575
Pb1 I2 3.1839(6) 4_576
Pb1 I2 3.1839(6) 2_554
Pb1 I1 3.2038(8) 3_575

loop_
_geom_hbond_atom_site_label_D
_geom_hbond_atom_site_label_H
_geom_hbond_atom_site_label_A
_geom_hbond_distance_DH
_geom_hbond_distance_HA
_geom_hbond_distance_DA
_geom_hbond_angle_DHA
_geom_hbond_site_symmetry_A
N1 H1A I2 0.91 2.94 3.658(11) 137 3_575
N1 H1B I1 0.91 2.77 3.637(10) 161 4_576
N1 H1C I1 0.91 2.77 3.623(11) 157 .

loop_
_geom_torsion_atom_site_label_1
_geom_torsion_atom_site_label_2
_geom_torsion_atom_site_label_3
_geom_torsion_atom_site_label_4
_geom_torsion
_geom_torsion_site_symmetry_1
_geom_torsion_site_symmetry_4
N1 C1 C2 C3 -178.8(11) . .
C1 C2 C3 C4 173.3(11) . .
C2 C3 C4 C5 -174.8(12) . .
C3 C4 C5 I3 178.8(9) . .
Pb1 I2 Pb1 I2 -5.29(8) 2_544 4_576
Pb1 I2 Pb1 I2 174.71(8) 2_544 2_554
Pb1 I2 Pb1 I1 -99.93(7) 2_544 3_575
Pb1 I2 Pb1 I1 80.07(7) 2_544 .
